data_7111114
loop_
_publ_author_name
'Biradha, Kumar'
'Fujita, Makoto'

_publ_section_title
;
 Selective formation of rectangular grid coordination polymers with grid
 dimensions 10 \\times 15, 10 \\times 20 and 15 \\times 20 \%A
;
_journal_issue 1
_journal_name_full 'Chemical Communications'
_journal_page_first 15
_journal_paper_doi 10.1039/b007014i
_journal_year 2001
_chemical_formula_sum 'C58 H44 N6 Ni O7'
_chemical_formula_weight 995.70
_chemical_name_systematic
; 
 ? 
;
_space_group_IT_number 15
_symmetry_cell_setting monoclinic
_symmetry_space_group_name_Hall '-C 2yc'
_symmetry_space_group_name_H-M 'C 1 2/c 1'
_atom_sites_solution_hydrogens geom
_atom_sites_solution_primary direct
_atom_sites_solution_secondary difmap
_audit_creation_method SHELXL-97
_cell_angle_alpha 90.00
_cell_angle_beta 106.398(2)
_cell_angle_gamma 90.00
_cell_formula_units_Z 4
_cell_length_a 15.7742(12)
_cell_length_b 19.9751(15)
_cell_length_c 16.2065(13)
_cell_measurement_temperature 193(2)
_cell_volume 4898.8(7)
_computing_structure_refinement 'SHELXL-97 (Sheldrick, 1997)'
_computing_structure_solution 'SHELXS-97 (Sheldrick, 1990)'
_diffrn_ambient_temperature 193(2)
_diffrn_measured_fraction_theta_full 0.976
_diffrn_measured_fraction_theta_max 0.976
_diffrn_radiation_monochromator graphite
_diffrn_radiation_source 'fine-focus sealed tube'
_diffrn_radiation_type MoK\a
_diffrn_radiation_wavelength 0.71073
_diffrn_reflns_av_R_equivalents 0.0560
_diffrn_reflns_av_sigmaI/netI 0.0823
_diffrn_reflns_limit_h_max 20
_diffrn_reflns_limit_h_min -17
_diffrn_reflns_limit_k_max 24
_diffrn_reflns_limit_k_min -26
_diffrn_reflns_limit_l_max 15
_diffrn_reflns_limit_l_min -21
_diffrn_reflns_number 15750
_diffrn_reflns_theta_full 27.93
_diffrn_reflns_theta_max 27.93
_diffrn_reflns_theta_min 1.69
_exptl_absorpt_coefficient_mu 0.458
_exptl_absorpt_correction_T_max 0.9556
_exptl_absorpt_correction_T_min 0.9345
_exptl_crystal_density_diffrn 1.350
_exptl_crystal_density_method 'not measured'
_exptl_crystal_F_000 2072
_exptl_crystal_size_max 0.15
_exptl_crystal_size_mid 0.10
_exptl_crystal_size_min 0.10
_refine_diff_density_max 0.929
_refine_diff_density_min -0.454
_refine_diff_density_rms 0.096
_refine_ls_extinction_method none
_refine_ls_goodness_of_fit_ref 1.100
_refine_ls_hydrogen_treatment mixed
_refine_ls_matrix_type full
_refine_ls_number_parameters 361
_refine_ls_number_reflns 5732
_refine_ls_number_restraints 0
_refine_ls_restrained_S_all 1.100
_refine_ls_R_factor_all 0.1145
_refine_ls_R_factor_gt 0.0691
_refine_ls_shift/su_max 0.064
_refine_ls_shift/su_mean 0.007
_refine_ls_structure_factor_coef Fsqd
_refine_ls_weighting_details 'calc w=1/[\s^2^(Fo^2^)+(0.0931P)^2^+10.8720P] where P=(Fo^2^+2Fc^2^)/3'
_refine_ls_weighting_scheme calc
_refine_ls_wR_factor_gt 0.1923
_refine_ls_wR_factor_ref 0.2092
_reflns_number_gt 3642
_reflns_number_total 5732
_reflns_threshold_expression >2sigma(I)
_cod_data_source_file b007014isup1.cif
_cod_data_source_block 7
_cod_depositor_comments
;
The following automatic conversions were performed:

'_symmetry_cell_setting' value 'Monoclinic' changed to 'monoclinic'
according to /home/saulius/struct/CIF-dictionaries/cif_core.dic
dictionary named 'cif_core.dic' version 2.4.2 from 2011-04-26.

Automatic conversion script
Id: cif_fix_values 1891 2012-01-12 08:04:46Z andrius 
;
_cod_original_sg_symbol_H-M C2/c
_cod_database_code 7111114

loop_
_symmetry_equiv_pos_as_xyz
'x, y, z'
'-x, y, -z+1/2'
'x+1/2, y+1/2, z'
'-x+1/2, y+1/2, -z+1/2'
'-x, -y, -z'
'x, -y, z-1/2'
'-x+1/2, -y+1/2, -z'
'x+1/2, -y+1/2, z-1/2'

loop_
_atom_site_label
_atom_site_type_symbol
_atom_site_fract_x
_atom_site_fract_y
_atom_site_fract_z
_atom_site_U_iso_or_equiv
_atom_site_adp_type
_atom_site_occupancy
_atom_site_symmetry_multiplicity
_atom_site_calc_flag
_atom_site_refinement_flags
Ni1 Ni 0.5000 0.95153(3) 0.7500 0.0204(2) Uani 1 2 d S
N1A N 0.5333(5) 0.9765(4) 0.5663(5) 0.0410(19) Uani 0.50 1 d P
O1A O 0.5720(8) 1.0302(5) 0.5732(6) 0.096(4) Uani 0.50 1 d P
O2A O 0.5018(6) 0.9535(4) 0.4935(5) 0.065(2) Uani 0.50 1 d P
O3A O 0.53115(19) 0.94653(15) 0.63271(18) 0.0327(7) Uani 1 1 d .
N1B N -0.1790(6) 0.6337(4) 0.4433(6) 0.043(2) Uani 0.50 1 d P
O1B O -0.1909(9) 0.5744(6) 0.4482(10) 0.131(5) Uani 0.50 1 d P
O2B O -0.1218(9) 0.6510(5) 0.4216(12) 0.160(7) Uani 0.50 1 d P
O3B O -0.2063(5) 0.6714(5) 0.4821(6) 0.071(2) Uani 0.50 1 d P
N11B N 0.3622(2) 0.95374(17) 0.6829(2) 0.0265(7) Uani 1 1 d .
N11A N 0.5000 1.0579(2) 0.7500 0.0272(11) Uani 1 2 d S
C11A C 0.4537(3) 1.0925(2) 0.6825(3) 0.0326(10) Uani 1 1 d .
H11A H 0.4204 1.0683 0.6336 0.039 Uiso 1 1 calc R
C12A C 0.4509(3) 1.1616(2) 0.6792(3) 0.0363(11) Uani 1 1 d .
H12A H 0.4161 1.1838 0.6294 0.044 Uiso 1 1 calc R
C13A C 0.5000 1.1985(3) 0.7500 0.0324(14) Uani 1 2 d S
C21A C 0.5000 1.2721(3) 0.7500 0.0339(14) Uani 1 2 d S
C22A C 0.4231(3) 1.3083(2) 0.7125(3) 0.0375(11) Uani 1 1 d .
H22A H 0.3699 1.2850 0.6860 0.045 Uiso 1 1 calc R
C23A C 0.4230(3) 1.3777(2) 0.7132(3) 0.0361(10) Uani 1 1 d .
H23A H 0.3694 1.4010 0.6882 0.043 Uiso 1 1 calc R
C24A C 0.5000 1.4137(3) 0.7500 0.0291(13) Uani 1 2 d S
C31A C 0.5000 1.4879(3) 0.7500 0.0313(14) Uani 1 2 d S
C32A C 0.4424(3) 1.5242(2) 0.6838(3) 0.0341(10) Uani 1 1 d .
H32A H 0.4024 1.5009 0.6379 0.041 Uiso 1 1 calc R
C33A C 0.4424(3) 1.5936(2) 0.6839(3) 0.0315(10) Uani 1 1 d .
H33A H 0.4026 1.6172 0.6381 0.038 Uiso 1 1 calc R
C34A C 0.5000 1.6292(3) 0.7500 0.0287(13) Uani 1 2 d S
N41A N 0.5000 1.8455(2) 0.7500 0.0257(10) Uani 1 2 d S
C41A C 0.4853(3) 1.8093(2) 0.6765(3) 0.0306(9) Uani 1 1 d .
H41A H 0.4750 1.8328 0.6236 0.037 Uiso 1 1 calc R
C42A C 0.4845(3) 1.7402(2) 0.6742(3) 0.0325(10) Uani 1 1 d .
H42A H 0.4733 1.7176 0.6207 0.039 Uiso 1 1 calc R
C43A C 0.5000 1.7036(3) 0.7500 0.0298(13) Uani 1 2 d S
C11B C 0.3033(3) 0.9750(3) 0.7225(3) 0.0414(11) Uani 1 1 d .
H11B H 0.3231 0.9828 0.7827 0.050 Uiso 1 1 calc R
C12B C 0.2156(3) 0.9863(3) 0.6808(3) 0.0450(12) Uani 1 1 d .
H12B H 0.1768 1.0022 0.7119 0.054 Uiso 1 1 calc R
C13B C 0.1840(3) 0.9743(2) 0.5933(3) 0.0341(10) Uani 1 1 d .
C14B C 0.2434(3) 0.9516(2) 0.5523(3) 0.0388(11) Uani 1 1 d .
H14B H 0.2246 0.9422 0.4924 0.047 Uiso 1 1 calc R
C15B C 0.3309(3) 0.9422(2) 0.5985(3) 0.0342(10) Uani 1 1 d .
H15B H 0.3709 0.9268 0.5686 0.041 Uiso 1 1 calc R
C21B C 0.0286(3) 0.9343(2) 0.5268(3) 0.0334(10) Uani 1 1 d .
C22B C -0.0623(3) 0.9460(2) 0.4805(3) 0.0330(10) Uani 1 1 d .
C23B C -0.1218(3) 0.8916(2) 0.4653(3) 0.0406(11) Uani 1 1 d .
H23B H -0.1825 0.8993 0.4370 0.049 Uiso 1 1 calc R
C24B C -0.0940(3) 0.8285(3) 0.4903(3) 0.0450(12) Uani 1 1 d .
H24B H -0.1347 0.7924 0.4775 0.054 Uiso 1 1 calc R
C25B C -0.0046(3) 0.8165(3) 0.5353(3) 0.0418(11) Uani 1 1 d .
H25B H 0.0144 0.7722 0.5526 0.050 Uiso 1 1 calc R
C26B C 0.0539(3) 0.8676(2) 0.5539(3) 0.0371(11) Uani 1 1 d .
H26B H 0.1133 0.8588 0.5858 0.045 Uiso 1 1 calc R
C27B C 0.0887(3) 0.9877(2) 0.5455(3) 0.0331(10) Uani 1 1 d .
C101 C -0.3108(8) 0.8546(6) 0.1608(13) 0.140(5) Uani 1 1 d .
H101 H -0.3419 0.8959 0.1516 0.168 Uiso 1 1 calc R
C102 C -0.2666(9) 0.8404(8) 0.2352(9) 0.126(4) Uani 1 1 d .
H102 H -0.2606 0.8719 0.2804 0.152 Uiso 1 1 calc R
C103 C -0.2284(7) 0.7814(8) 0.2508(7) 0.116(4) Uani 1 1 d .
H103 H -0.1978 0.7708 0.3087 0.139 Uiso 1 1 calc R
C104 C -0.2300(6) 0.7357(5) 0.1906(8) 0.094(3) Uani 1 1 d .
H104 H -0.2023 0.6936 0.2067 0.113 Uiso 1 1 calc R
C105 C -0.2692(8) 0.7480(6) 0.1100(8) 0.122(4) Uani 1 1 d .
H105 H -0.2670 0.7168 0.0664 0.146 Uiso 1 1 calc R
C106 C -0.3173(8) 0.8123(8) 0.0886(7) 0.159(6) Uani 1 1 d .
H106 H -0.3497 0.8242 0.0316 0.190 Uiso 1 1 calc R

loop_
_atom_site_aniso_label
_atom_site_aniso_U_11
_atom_site_aniso_U_22
_atom_site_aniso_U_33
_atom_site_aniso_U_23
_atom_site_aniso_U_13
_atom_site_aniso_U_12
Ni1 0.0199(4) 0.0149(3) 0.0232(4) 0.000 0.0008(3) 0.000
N1A 0.046(5) 0.033(4) 0.036(5) -0.001(3) -0.001(4) -0.006(4)
O1A 0.127(9) 0.092(7) 0.060(6) 0.013(5) 0.009(6) -0.055(7)
O2A 0.106(7) 0.050(4) 0.032(4) 0.000(4) 0.007(4) 0.011(4)
O3A 0.0350(16) 0.0347(16) 0.0269(16) 0.0062(13) 0.0061(12) -0.0025(13)
N1B 0.044(5) 0.034(5) 0.062(6) -0.011(4) 0.035(4) -0.011(4)
O1B 0.140(11) 0.090(8) 0.212(15) 0.010(9) 0.127(11) -0.005(8)
O2B 0.133(10) 0.060(6) 0.35(2) 0.093(10) 0.165(14) 0.036(7)
O3B 0.050(5) 0.072(6) 0.101(7) -0.012(5) 0.035(5) -0.009(4)
N11B 0.0207(16) 0.0249(16) 0.0312(18) 0.0002(15) 0.0031(13) -0.0009(14)
N11A 0.028(2) 0.019(2) 0.033(3) 0.000 0.006(2) 0.000
C11A 0.037(2) 0.023(2) 0.033(2) -0.0013(17) 0.0037(19) -0.0012(17)
C12A 0.046(3) 0.023(2) 0.034(2) 0.0037(17) 0.002(2) 0.0028(18)
C13A 0.037(3) 0.019(3) 0.039(4) 0.000 0.008(3) 0.000
C21A 0.045(4) 0.019(3) 0.038(4) 0.000 0.013(3) 0.000
C22A 0.041(3) 0.022(2) 0.048(3) -0.0019(19) 0.009(2) -0.0043(18)
C23A 0.041(3) 0.022(2) 0.044(3) -0.0005(19) 0.010(2) 0.0052(18)
C24A 0.043(3) 0.014(3) 0.034(3) 0.000 0.015(3) 0.000
C31A 0.044(4) 0.022(3) 0.031(3) 0.000 0.016(3) 0.000
C32A 0.046(3) 0.0195(19) 0.034(2) -0.0031(17) 0.005(2) -0.0019(18)
C33A 0.043(3) 0.021(2) 0.028(2) 0.0028(16) 0.0060(19) 0.0016(17)
C34A 0.042(3) 0.018(3) 0.028(3) 0.000 0.013(3) 0.000
N41A 0.027(2) 0.020(2) 0.027(3) 0.000 0.001(2) 0.000
C41A 0.040(2) 0.025(2) 0.024(2) 0.0019(16) 0.0056(18) -0.0005(17)
C42A 0.046(3) 0.021(2) 0.028(2) -0.0024(16) 0.0064(19) 0.0007(17)
C43A 0.036(3) 0.022(3) 0.031(3) 0.000 0.010(3) 0.000
C11B 0.030(2) 0.062(3) 0.028(2) -0.002(2) 0.0021(19) 0.005(2)
C12B 0.029(2) 0.071(4) 0.034(3) 0.001(2) 0.008(2) 0.009(2)
C13B 0.023(2) 0.037(2) 0.038(3) 0.0041(19) 0.0003(18) 0.0012(17)
C14B 0.027(2) 0.051(3) 0.032(2) -0.008(2) -0.0009(18) 0.002(2)
C15B 0.027(2) 0.038(3) 0.036(2) -0.0057(19) 0.0044(18) 0.0030(18)
C21B 0.026(2) 0.043(3) 0.029(2) 0.0017(18) 0.0045(18) 0.0022(17)
C22B 0.023(2) 0.043(3) 0.031(2) 0.0026(19) 0.0046(17) 0.0010(18)
C23B 0.027(2) 0.048(3) 0.041(3) 0.008(2) 0.001(2) -0.002(2)
C24B 0.037(3) 0.048(3) 0.045(3) 0.004(2) 0.004(2) -0.010(2)
C25B 0.040(3) 0.043(3) 0.041(3) 0.004(2) 0.010(2) 0.001(2)
C26B 0.030(2) 0.040(3) 0.039(3) 0.002(2) 0.006(2) 0.0045(19)
C27B 0.021(2) 0.047(3) 0.029(2) 0.0024(19) 0.0031(17) 0.0023(18)
C101 0.084(7) 0.099(8) 0.233(16) -0.018(10) 0.038(9) -0.016(6)
C102 0.110(10) 0.171(13) 0.100(9) -0.031(9) 0.033(7) -0.028(9)
C103 0.068(6) 0.191(12) 0.084(7) 0.010(8) 0.015(5) -0.040(7)
C104 0.079(6) 0.094(7) 0.125(8) 0.017(6) 0.053(6) -0.003(5)
C105 0.168(10) 0.119(8) 0.101(8) -0.049(6) 0.076(7) -0.097(8)
C106 0.156(11) 0.196(13) 0.082(7) 0.058(8) -0.034(7) -0.103(10)

loop_
_atom_type_symbol
_atom_type_description
_atom_type_scat_dispersion_real
_atom_type_scat_dispersion_imag
_atom_type_scat_source
C C 0.0033 0.0016 'International Tables Vol C Tables 4.2.6.8 and 6.1.1.4'
H H 0.0000 0.0000 'International Tables Vol C Tables 4.2.6.8 and 6.1.1.4'
N N 0.0061 0.0033 'International Tables Vol C Tables 4.2.6.8 and 6.1.1.4'
O O 0.0106 0.0060 'International Tables Vol C Tables 4.2.6.8 and 6.1.1.4'
Ni Ni 0.3393 1.1124 'International Tables Vol C Tables 4.2.6.8 and 6.1.1.4'

loop_
_geom_angle_atom_site_label_1
_geom_angle_atom_site_label_2
_geom_angle_atom_site_label_3
_geom_angle
_geom_angle_site_symmetry_1
_geom_angle_site_symmetry_3
O3A Ni1 O3A 174.54(16) 2_656 .
O3A Ni1 N41A 87.27(8) 2_656 1_545
O3A Ni1 N41A 87.27(8) . 1_545
O3A Ni1 N11A 92.73(8) 2_656 .
O3A Ni1 N11A 92.73(8) . .
N41A Ni1 N11A 179.999(2) 1_545 .
O3A Ni1 N11B 89.85(12) 2_656 .
O3A Ni1 N11B 90.27(12) . .
N41A Ni1 N11B 91.19(9) 1_545 .
N11A Ni1 N11B 88.81(9) . .
O3A Ni1 N11B 90.26(12) 2_656 2_656
O3A Ni1 N11B 89.85(12) . 2_656
N41A Ni1 N11B 91.18(9) 1_545 2_656
N11A Ni1 N11B 88.81(9) . 2_656
N11B Ni1 N11B 177.63(18) . 2_656
O1A N1A O2A 118.0(9) . .
O1A N1A O3A 118.6(8) . .
O2A N1A O3A 123.3(8) . .
O1A N1A O2A 53.5(7) . 5_676
O2A N1A O2A 77.4(6) . 5_676
O3A N1A O2A 143.7(7) . 5_676
N1A O1A O2A 81.2(8) . 5_676
N1A O2A O1A 133.0(9) . 5_676
N1A O2A N1A 102.6(6) . 5_676
O1A O2A N1A 45.3(5) 5_676 5_676
N1A O3A Ni1 146.6(4) . .
O2B N1B O3B 115.7(11) . .
O2B N1B O1B 118.9(11) . .
O3B N1B O1B 121.6(10) . .
C15B N11B C11B 116.0(4) . .
C15B N11B Ni1 123.1(3) . .
C11B N11B Ni1 120.4(3) . .
C11A N11A C11A 117.1(5) . 2_656
C11A N11A Ni1 121.4(2) . .
C11A N11A Ni1 121.4(2) 2_656 .
N11A C11A C12A 123.8(4) . .
C11A C12A C13A 119.4(4) . .
C12A C13A C12A 116.3(5) . 2_656
C12A C13A C21A 121.8(3) . .
C12A C13A C21A 121.8(3) 2_656 .
C22A C21A C22A 117.6(5) . 2_656
C22A C21A C13A 121.2(3) . .
C22A C21A C13A 121.2(3) 2_656 .
C23A C22A C21A 121.2(4) . .
C22A C23A C24A 121.1(4) . .
C23A C24A C23A 117.8(5) . 2_656
C23A C24A C31A 121.1(3) . .
C23A C24A C31A 121.1(3) 2_656 .
C32A C31A C32A 117.4(5) . 2_656
C32A C31A C24A 121.3(3) . .
C32A C31A C24A 121.3(3) 2_656 .
C33A C32A C31A 121.3(4) . .
C32A C33A C34A 120.8(4) . .
C33A C34A C33A 118.4(5) . 2_656
C33A C34A C43A 120.8(3) . .
C33A C34A C43A 120.8(3) 2_656 .
C41A N41A C41A 115.6(5) . 2_656
C41A N41A Ni1 122.2(2) . 1_565
C41A N41A Ni1 122.2(2) 2_656 1_565
N41A C41A C42A 123.6(4) . .
C41A C42A C43A 120.3(4) . .
C42A C43A C42A 116.6(5) . 2_656
C42A C43A C34A 121.7(3) . .
C42A C43A C34A 121.7(3) 2_656 .
N11B C11B C12B 123.7(4) . .
C11B C12B C13B 119.7(5) . .
C14B C13B C12B 117.2(4) . .
C14B C13B C27B 121.9(4) . .
C12B C13B C27B 120.8(4) . .
C13B C14B C15B 119.7(4) . .
N11B C15B C14B 123.7(4) . .
C27B C21B C26B 122.1(4) . .
C27B C21B C22B 120.2(4) . .
C26B C21B C22B 117.7(4) . .
C23B C22B C27B 122.9(4) . 5_576
C23B C22B C21B 118.8(4) . .
C27B C22B C21B 118.3(4) 5_576 .
C24B C23B C22B 121.3(4) . .
C23B C24B C25B 120.2(5) . .
C26B C25B C24B 120.3(5) . .
C25B C26B C21B 121.6(4) . .
C21B C27B C22B 121.5(4) . 5_576
C21B C27B C13B 119.3(4) . .
C22B C27B C13B 119.1(4) 5_576 .
C102 C101 C106 123.6(13) . .
C101 C102 C103 119.5(13) . .
C102 C103 C104 124.1(11) . .
C105 C104 C103 120.8(10) . .
C104 C105 C106 117.7(9) . .
C101 C106 C105 114.1(10) . .

loop_
_geom_bond_atom_site_label_1
_geom_bond_atom_site_label_2
_geom_bond_distance
_geom_bond_site_symmetry_2
Ni1 O3A 2.096(3) 2_656
Ni1 O3A 2.096(3) .
Ni1 N41A 2.117(5) 1_545
Ni1 N11A 2.124(4) .
Ni1 N11B 2.138(3) .
Ni1 N11B 2.138(3) 2_656
N1A O1A 1.226(11) .
N1A O2A 1.231(10) .
N1A O3A 1.240(9) .
N1A O2A 1.703(11) 5_676
O1A O2A 1.386(13) 5_676
O2A O1A 1.386(13) 5_676
O2A N1A 1.703(11) 5_676
N1B O2B 1.114(12) .
N1B O3B 1.141(11) .
N1B O1B 1.205(13) .
N11B C15B 1.336(5) .
N11B C11B 1.339(6) .
N11A C11A 1.325(5) .
N11A C11A 1.325(5) 2_656
C11A C12A 1.381(6) .
C12A C13A 1.399(5) .
C13A C12A 1.399(5) 2_656
C13A C21A 1.470(8) .
C21A C22A 1.395(5) .
C21A C22A 1.395(5) 2_656
C22A C23A 1.385(6) .
C23A C24A 1.393(5) .
C24A C23A 1.393(5) 2_656
C24A C31A 1.481(7) .
C31A C32A 1.397(5) .
C31A C32A 1.397(5) 2_656
C32A C33A 1.387(6) .
C33A C34A 1.389(5) .
C34A C33A 1.389(5) 2_656
C34A C43A 1.486(8) .
N41A C41A 1.357(5) .
N41A C41A 1.357(5) 2_656
N41A Ni1 2.117(5) 1_565
C41A C42A 1.381(6) .
C42A C43A 1.390(5) .
C43A C42A 1.390(5) 2_656
C11B C12B 1.376(6) .
C12B C13B 1.385(6) .
C13B C14B 1.369(7) .
C13B C27B 1.508(6) .
C14B C15B 1.385(6) .
C21B C27B 1.403(6) .
C21B C26B 1.423(6) .
C21B C22B 1.438(6) .
C22B C23B 1.410(6) .
C22B C27B 1.416(6) 5_576
C23B C24B 1.358(7) .
C24B C25B 1.413(7) .
C25B C26B 1.353(7) .
C27B C22B 1.416(6) 5_576
C101 C102 1.243(17) .
C101 C106 1.423(18) .
C102 C103 1.315(16) .
C103 C104 1.331(14) .
C104 C105 1.301(14) .
C105 C106 1.483(17) .
